data_7059811
loop_
_publ_author_name
'Topi\'c, Edi'
'Landripet, Ivana'
'Duguin, Ma\"elle'
'Pisk, Jana'
'\/Dilovi\'c, Ivica'
'Vrdoljak, Vi\<snja'
'Rub\<ci\'c, Mirta'

_publ_section_title
;
 Coordinating and supramolecular prospects of unsymmetrically substituted
 carbohydrazides
;
_journal_issue 31
_journal_name_full 'New Journal of Chemistry'
_journal_page_first 13357
_journal_page_last 13367
_journal_paper_doi 10.1039/D0NJ03106B
_journal_volume 44
_journal_year 2020
_chemical_formula_moiety 'C15 H15 Mo N5 O5'
_chemical_formula_sum 'C15 H15 Mo N5 O5'
_chemical_formula_weight 441.26
_chemical_name_systematic (mu-N''-(2-oxybenzylidene)-N'''-(3-pyridyl)carbonohydrazido)(O-methanol)-dioxomolybdenum(vi)
_space_group_crystal_system monoclinic
_space_group_IT_number 14
_space_group_name_Hall '-P 2yn'
_space_group_name_H-M_alt 'P 1 21/n 1'
_atom_sites_solution_hydrogens mixed
_audit_creation_date 2020-02-27
_audit_creation_method
;
Olex2 1.2
(compiled 2018.05.29 svn.r3508 for OlexSys, GUI svn.r5506)
;
_audit_update_record
;
2020-02-27 deposited with the CCDC.	2020-07-20 downloaded from the CCDC.
;
_cell_angle_alpha 90
_cell_angle_beta 91.632(3)
_cell_angle_gamma 90
_cell_formula_units_Z 4
_cell_length_a 7.7443(3)
_cell_length_b 19.3301(6)
_cell_length_c 11.3770(3)
_cell_measurement_reflns_used 4201
_cell_measurement_temperature 293(2)
_cell_measurement_theta_max 24.1190
_cell_measurement_theta_min 3.1220
_cell_volume 1702.42(10)
_computing_cell_refinement 'CrysAlisPro 1.171.39.46 (Rigaku OD, 2018)'
_computing_data_collection 'CrysAlisPro 1.171.39.46 (Rigaku OD, 2018)'
_computing_data_reduction 'CrysAlisPro 1.171.39.46 (Rigaku OD, 2018)'
_computing_molecular_graphics 'Olex2 (Dolomanov et al., 2009)'
_computing_publication_material 'Olex2 (Dolomanov et al., 2009)'
_computing_structure_refinement 'ShelXL (Sheldrick, 2015)'
_computing_structure_solution 'ShelXT (Sheldrick, 2015)'
_diffrn_ambient_temperature 293(2)
_diffrn_detector_area_resol_mean 16.3426
_diffrn_detector_type Sapphire3
_diffrn_measured_fraction_theta_full 0.999
_diffrn_measured_fraction_theta_max 0.999
_diffrn_measurement_details
;
List of Runs (angles in degrees, time in seconds):

  # Type    Start    End  Width  t~exp~   \w     \q     \k     \f   Frames
#--------------------------------------------------------------------------
  1  \w     63.00  91.00   1.00   25.00    --   22.19   0.00  60.00   28
  2  \w     -2.00  33.00   1.00   25.00    --   22.19  83.00 100.00   35
  3  \w     -1.00  89.00   1.00   25.00    --   22.19  77.00-180.00   90
  4  \w      7.00  91.00   1.00   25.00    --   22.19  37.00 120.00   84
  5  \w    -46.00  27.00   1.00   25.00    --   22.19 -37.00 -60.00   73
  6  \w    -43.00  47.00   1.00   25.00    --   22.19 -77.00  60.00   90
  7  \w    -24.00  59.00   1.00   25.00    --   22.19 -99.00 -90.00   83
  8  \w     -3.00  65.00   1.00   25.00    --   22.19  77.00 -90.00   68
  9  \w     23.00  59.00   1.00   25.00    --   22.19 -99.00   0.00   36
 10  \w     -1.00  59.00   1.00   25.00    --   22.19 -99.00-180.00   60
 11  \w      0.00  85.00   1.00   25.00    --   22.19  77.00   0.00   85
 12  \w    -41.00  44.00   1.00   25.00    --   22.19   0.00  60.00   85
;
_diffrn_measurement_device 'four-circle diffractometer'
_diffrn_measurement_device_type 'Xcalibur, Sapphire3'
_diffrn_measurement_method '\w scans'
_diffrn_radiation_type MoK\a
_diffrn_radiation_wavelength 0.71073
_diffrn_reflns_av_R_equivalents 0.1073
_diffrn_reflns_av_unetI/netI 0.0727
_diffrn_reflns_Laue_measured_fraction_full 0.999
_diffrn_reflns_Laue_measured_fraction_max 0.999
_diffrn_reflns_limit_h_max 10
_diffrn_reflns_limit_h_min -10
_diffrn_reflns_limit_k_max 25
_diffrn_reflns_limit_k_min -25
_diffrn_reflns_limit_l_max 15
_diffrn_reflns_limit_l_min -15
_diffrn_reflns_number 30874
_diffrn_reflns_point_group_measured_fraction_full 0.999
_diffrn_reflns_point_group_measured_fraction_max 0.999
_diffrn_reflns_theta_full 25.242
_diffrn_reflns_theta_max 27.994
_diffrn_reflns_theta_min 3.141
_exptl_absorpt_coefficient_mu 0.809
_exptl_absorpt_correction_T_max 1.00000
_exptl_absorpt_correction_T_min 0.89736
_exptl_absorpt_correction_type multi-scan
_exptl_absorpt_process_details
;
CrysAlisPro 1.171.39.46 (Rigaku Oxford Diffraction, 2018)
Empirical absorption correction using spherical harmonics,
 implemented in SCALE3 ABSPACK scaling algorithm.
;
_exptl_crystal_colour yellow
_exptl_crystal_colour_primary yellow
_exptl_crystal_density_diffrn 1.722
_exptl_crystal_description plate
_exptl_crystal_F_000 888
_exptl_crystal_size_max 0.2
_exptl_crystal_size_mid 0.1
_exptl_crystal_size_min 0.05
_refine_diff_density_max 0.727
_refine_diff_density_min -0.585
_refine_diff_density_rms 0.093
_refine_ls_extinction_method none
_refine_ls_goodness_of_fit_ref 0.994
_refine_ls_hydrogen_treatment mixed
_refine_ls_matrix_type full
_refine_ls_number_parameters 243
_refine_ls_number_reflns 4100
_refine_ls_number_restraints 2
_refine_ls_restrained_S_all 0.994
_refine_ls_R_factor_all 0.0920
_refine_ls_R_factor_gt 0.0458
_refine_ls_shift/su_max 0.000
_refine_ls_shift/su_mean 0.000
_refine_ls_structure_factor_coef Fsqd
_refine_ls_weighting_details 'w=1/[\s^2^(Fo^2^)+(0.0346P)^2^] where P=(Fo^2^+2Fc^2^)/3'
_refine_ls_weighting_scheme calc
_refine_ls_wR_factor_gt 0.0846
_refine_ls_wR_factor_ref 0.0983
_reflns_Friedel_coverage 0.000
_reflns_number_gt 2583
_reflns_number_total 4100
_reflns_threshold_expression 'I > 2\s(I)'
_cod_data_source_file d0nj03106b2.cif
_cod_data_source_block '[MoO2(L3pysal)(CH3OH)]'
_cod_depositor_comments
;Adding full bibliography for 7059802--7059812.cif.

 Adding full bibliography for 7059802--7059812.cif.
;
_cod_database_code 7059811
_shelx_shelxl_version_number 2018/3
_shelx_space_group_comment
;
The symmetry employed for this shelxl refinement is uniquely defined
by the following loop, which should always be used as a source of
symmetry information in preference to the above space-group names.
They are only intended as comments.
;
_shelx_estimated_absorpt_t_max 0.961
_shelx_estimated_absorpt_t_min 0.855
_olex2_refinement_description
;
1. Fixed Uiso
 At 1.2 times of:
  All C(H) groups
 At 1.5 times of:
  All C(H,H,H) groups
2. Restrained distances
 O5-H5
 0.82 with sigma of 0.02
 H3-N3
 0.86 with sigma of 0.02
3.a Aromatic/amide H refined with riding coordinates:
 C7(H7), C9(H9), C11(H11), C12(H12), C13(H13), C14(H14), C3(H3A), C6(H6),
 C5(H5A), C4(H4)
3.b Idealised Me refined as rotating group:
 C15(H15A,H15B,H15C)
;
_olex2_submission_special_instructions 'No special instructions were received'
_oxdiff_exptl_absorpt_empirical_details
;
Empirical correction (ABSPACK) includes:
- Absorption correction using spherical harmonics
- Frame scaling
;

loop_
_space_group_symop_operation_xyz
'x, y, z'
'-x+1/2, y+1/2, -z+1/2'
'-x, -y, -z'
'x-1/2, -y-1/2, z-1/2'

loop_
_atom_site_label
_atom_site_type_symbol
_atom_site_fract_x
_atom_site_fract_y
_atom_site_fract_z
_atom_site_U_iso_or_equiv
_atom_site_adp_type
_atom_site_occupancy
_atom_site_site_symmetry_order
_atom_site_calc_flag
_atom_site_refinement_flags_posn
_atom_site_refinement_flags_adp
_atom_site_refinement_flags_occupancy
_atom_site_disorder_assembly
_atom_site_disorder_group
Mo1 Mo 0.52886(5) 0.53992(2) 0.80258(3) 0.03781(13) Uani 1 1 d . . . . .
O2 O 0.5875(3) 0.60956(12) 0.6768(2) 0.0415(7) Uani 1 1 d . . . . .
O5 O 0.2869(4) 0.52802(14) 0.6722(2) 0.0438(7) Uani 1 1 d D . . . .
O1 O 0.4625(4) 0.44851(13) 0.8470(2) 0.0485(7) Uani 1 1 d . . . . .
O4 O 0.3914(4) 0.59315(14) 0.8732(2) 0.0524(8) Uani 1 1 d . . . . .
N1 N 0.6312(4) 0.48211(14) 0.6467(3) 0.0311(7) Uani 1 1 d . . . . .
N2 N 0.6951(4) 0.52366(14) 0.5568(3) 0.0329(7) Uani 1 1 d . . . . .
O3 O 0.7211(4) 0.54712(15) 0.8745(2) 0.0589(8) Uani 1 1 d . . . . .
N3 N 0.7188(4) 0.64066(16) 0.5139(3) 0.0367(8) Uani 1 1 d D . . . .
N4 N 0.8067(4) 0.62643(15) 0.4141(3) 0.0348(7) Uani 1 1 d . . . . .
N5 N 1.0694(4) 0.72707(16) 0.0794(3) 0.0431(8) Uani 1 1 d . . . . .
C8 C 0.6672(5) 0.58883(19) 0.5835(3) 0.0329(8) Uani 1 1 d . . . . .
C7 C 0.6436(4) 0.41616(18) 0.6336(3) 0.0346(9) Uani 1 1 d . . . . .
H7 H 0.694401 0.400045 0.565784 0.042 Uiso 1 1 calc R . . . .
C10 C 0.9351(4) 0.67037(19) 0.2416(3) 0.0323(8) Uani 1 1 d . . . . .
C9 C 0.8469(5) 0.67859(19) 0.3520(3) 0.0348(9) Uani 1 1 d . . . . .
H9 H 0.819308 0.722783 0.377708 0.042 Uiso 1 1 calc R . . . .
C2 C 0.5004(5) 0.38257(19) 0.8183(3) 0.0349(9) Uani 1 1 d . . . . .
C1 C 0.5849(5) 0.36565(18) 0.7158(3) 0.0359(9) Uani 1 1 d . . . . .
C11 C 0.9891(5) 0.72840(19) 0.1824(3) 0.0385(9) Uani 1 1 d . . . . .
H11 H 0.968472 0.771331 0.216151 0.046 Uiso 1 1 calc R . . . .
C12 C 1.0968(5) 0.6645(2) 0.0329(3) 0.0463(10) Uani 1 1 d . . . . .
H12 H 1.153193 0.662057 -0.038036 0.056 Uiso 1 1 calc R . . . .
C13 C 1.0461(5) 0.6040(2) 0.0843(4) 0.0478(11) Uani 1 1 d . . . . .
H13 H 1.066502 0.561799 0.047955 0.057 Uiso 1 1 calc R . . . .
C14 C 0.9649(5) 0.6063(2) 0.1901(3) 0.0416(10) Uani 1 1 d . . . . .
H14 H 0.930455 0.565795 0.226684 0.050 Uiso 1 1 calc R . . . .
C3 C 0.4455(5) 0.3308(2) 0.8952(4) 0.0463(10) Uani 1 1 d . . . . .
H3A H 0.389836 0.342511 0.963745 0.056 Uiso 1 1 calc R . . . .
C6 C 0.6096(5) 0.2953(2) 0.6907(4) 0.0448(10) Uani 1 1 d . . . . .
H6 H 0.663290 0.282975 0.621612 0.054 Uiso 1 1 calc R . . . .
C5 C 0.5567(6) 0.2442(2) 0.7652(4) 0.0532(12) Uani 1 1 d . . . . .
H5A H 0.575040 0.197842 0.747399 0.064 Uiso 1 1 calc R . . . .
C4 C 0.4750(6) 0.2628(2) 0.8680(4) 0.0544(12) Uani 1 1 d . . . . .
H4 H 0.439757 0.228410 0.919290 0.065 Uiso 1 1 calc R . . . .
C15 C 0.1397(6) 0.5704(2) 0.6701(4) 0.0623(13) Uani 1 1 d . . . . .
H15A H 0.067450 0.558975 0.602923 0.093 Uiso 1 1 calc GR . . . .
H15B H 0.174252 0.618034 0.665303 0.093 Uiso 1 1 calc GR . . . .
H15C H 0.076798 0.563327 0.740552 0.093 Uiso 1 1 calc GR . . . .
H5 H 0.307(6) 0.516(2) 0.607(2) 0.075 Uiso 1 1 d DR . . . .
H3 H 0.685(5) 0.6810(12) 0.530(3) 0.056(13) Uiso 1 1 d D . . . .

loop_
_atom_site_aniso_label
_atom_site_aniso_U_11
_atom_site_aniso_U_22
_atom_site_aniso_U_33
_atom_site_aniso_U_23
_atom_site_aniso_U_13
_atom_site_aniso_U_12
Mo1 0.0511(2) 0.0352(2) 0.02751(18) -0.00279(16) 0.00783(14) 0.00008(17)
O2 0.0609(18) 0.0282(14) 0.0365(14) -0.0024(12) 0.0195(13) 0.0005(13)
O5 0.0446(16) 0.0468(17) 0.0402(16) -0.0109(13) 0.0031(13) 0.0110(13)
O1 0.073(2) 0.0389(17) 0.0349(15) 0.0066(12) 0.0187(14) -0.0005(14)
O4 0.069(2) 0.0509(18) 0.0385(16) -0.0121(14) 0.0180(14) 0.0054(15)
N1 0.0362(18) 0.0274(16) 0.0297(17) 0.0001(13) 0.0026(13) 0.0016(13)
N2 0.0387(18) 0.0301(18) 0.0305(17) -0.0024(13) 0.0125(14) 0.0002(13)
O3 0.062(2) 0.067(2) 0.0476(18) -0.0051(16) -0.0060(15) 0.0007(16)
N3 0.050(2) 0.0251(18) 0.0356(18) -0.0027(15) 0.0158(15) -0.0013(16)
N4 0.0399(18) 0.0318(17) 0.0331(17) 0.0012(14) 0.0099(14) -0.0002(14)
N5 0.049(2) 0.040(2) 0.0403(19) 0.0017(16) 0.0142(16) -0.0033(16)
C8 0.036(2) 0.033(2) 0.0293(19) -0.0012(17) 0.0046(16) -0.0018(17)
C7 0.038(2) 0.030(2) 0.037(2) -0.0018(17) 0.0039(17) 0.0021(17)
C10 0.030(2) 0.032(2) 0.036(2) 0.0048(16) 0.0058(16) -0.0040(16)
C9 0.039(2) 0.029(2) 0.036(2) -0.0022(17) 0.0082(17) 0.0000(17)
C2 0.038(2) 0.028(2) 0.038(2) 0.0047(17) -0.0105(17) -0.0041(17)
C1 0.037(2) 0.032(2) 0.038(2) 0.0039(18) -0.0030(17) -0.0009(17)
C11 0.044(2) 0.031(2) 0.042(2) -0.0006(17) 0.0064(18) -0.0013(18)
C12 0.050(3) 0.048(3) 0.042(2) -0.001(2) 0.018(2) -0.002(2)
C13 0.056(3) 0.038(2) 0.050(3) -0.011(2) 0.012(2) -0.001(2)
C14 0.052(2) 0.032(2) 0.041(2) -0.0010(18) 0.0127(19) -0.0067(19)
C3 0.048(3) 0.048(3) 0.042(2) 0.006(2) -0.002(2) -0.009(2)
C6 0.048(3) 0.038(2) 0.048(2) 0.000(2) 0.000(2) 0.000(2)
C5 0.066(3) 0.027(2) 0.066(3) 0.003(2) -0.014(3) -0.003(2)
C4 0.059(3) 0.048(3) 0.056(3) 0.019(2) -0.013(2) -0.015(2)
C15 0.056(3) 0.065(3) 0.065(3) -0.013(3) 0.003(2) 0.018(3)

loop_
_atom_type_symbol
_atom_type_description
_atom_type_scat_dispersion_real
_atom_type_scat_dispersion_imag
_atom_type_scat_source
C C 0.0033 0.0016 'International Tables Vol C Tables 4.2.6.8 and 6.1.1.4'
H H 0.0000 0.0000 'International Tables Vol C Tables 4.2.6.8 and 6.1.1.4'
Mo Mo -1.6832 0.6857 'International Tables Vol C Tables 4.2.6.8 and 6.1.1.4'
N N 0.0061 0.0033 'International Tables Vol C Tables 4.2.6.8 and 6.1.1.4'
O O 0.0106 0.0060 'International Tables Vol C Tables 4.2.6.8 and 6.1.1.4'

loop_
_geom_angle_atom_site_label_1
_geom_angle_atom_site_label_2
_geom_angle_atom_site_label_3
_geom_angle
_geom_angle_site_symmetry_1
_geom_angle_site_symmetry_3
_geom_angle_publ_flag
O2 Mo1 O5 79.12(10) . . ?
O2 Mo1 N1 71.55(10) . . ?
O1 Mo1 O2 150.24(11) . . ?
O1 Mo1 O5 82.07(11) . . ?
O1 Mo1 N1 81.55(10) . . ?
O4 Mo1 O2 95.02(11) . . ?
O4 Mo1 O5 81.94(11) . . ?
O4 Mo1 O1 104.96(12) . . ?
O4 Mo1 N1 155.43(12) . . ?
N1 Mo1 O5 75.47(10) . . ?
O3 Mo1 O2 94.35(12) . . ?
O3 Mo1 O5 170.19(12) . . ?
O3 Mo1 O1 100.85(13) . . ?
O3 Mo1 O4 106.10(14) . . ?
O3 Mo1 N1 95.59(12) . . ?
C8 O2 Mo1 119.4(2) . . ?
C15 O5 Mo1 125.6(3) . . ?
C2 O1 Mo1 138.3(2) . . ?
N2 N1 Mo1 115.36(19) . . ?
C7 N1 Mo1 127.6(3) . . ?
C7 N1 N2 117.0(3) . . ?
C8 N2 N1 108.5(3) . . ?
C8 N3 N4 120.1(3) . . ?
C9 N4 N3 115.9(3) . . ?
C12 N5 C11 116.4(3) . . ?
O2 C8 N2 124.4(3) . . ?
O2 C8 N3 113.9(3) . . ?
N2 C8 N3 121.7(3) . . ?
N1 C7 C1 124.9(3) . . ?
C11 C10 C9 119.3(3) . . ?
C11 C10 C14 117.5(3) . . ?
C14 C10 C9 123.2(3) . . ?
N4 C9 C10 121.4(3) . . ?
O1 C2 C1 122.3(3) . . ?
O1 C2 C3 116.8(4) . . ?
C1 C2 C3 120.8(4) . . ?
C2 C1 C7 123.4(3) . . ?
C2 C1 C6 117.9(3) . . ?
C6 C1 C7 118.6(4) . . ?
N5 C11 C10 124.4(4) . . ?
N5 C12 C13 123.5(4) . . ?
C12 C13 C14 119.3(4) . . ?
C13 C14 C10 118.9(4) . . ?
C4 C3 C2 119.2(4) . . ?
C5 C6 C1 121.8(4) . . ?
C6 C5 C4 118.9(4) . . ?
C3 C4 C5 121.3(4) . . ?

loop_
_geom_bond_atom_site_label_1
_geom_bond_atom_site_label_2
_geom_bond_distance
_geom_bond_site_symmetry_2
_geom_bond_publ_flag
Mo1 O2 2.025(2) . ?
Mo1 O5 2.368(3) . ?
Mo1 O1 1.912(3) . ?
Mo1 O4 1.699(3) . ?
Mo1 N1 2.259(3) . ?
Mo1 O3 1.684(3) . ?
O2 C8 1.307(4) . ?
O5 C15 1.404(5) . ?
O1 C2 1.350(4) . ?
N1 N2 1.402(4) . ?
N1 C7 1.287(4) . ?
N2 C8 1.315(4) . ?
N3 N4 1.368(4) . ?
N3 C8 1.344(4) . ?
N4 C9 1.275(4) . ?
N5 C11 1.343(4) . ?
N5 C12 1.339(5) . ?
C7 C1 1.435(5) . ?
C10 C9 1.455(5) . ?
C10 C11 1.379(5) . ?
C10 C14 1.391(5) . ?
C2 C1 1.392(5) . ?
C2 C3 1.402(5) . ?
C1 C6 1.404(5) . ?
C12 C13 1.370(5) . ?
C13 C14 1.375(5) . ?
C3 C4 1.372(5) . ?
C6 C5 1.373(5) . ?
C5 C4 1.393(6) . ?
